data_7225657
loop_
_publ_author_name
'Mr\'oz, M M'
'Benedini, S.'
'Forni, A.'
'Botta, C.'
'Pasini, D.'
'Cariati, E.'
'Virgili, T.'

_publ_section_title
;
 Long-living optical gain induced by solvent viscosity in a push-pull
 molecule.
;
_journal_issue 27
_journal_name_full 'Physical chemistry chemical physics : PCCP'
_journal_page_first 18289
_journal_page_last 18296
_journal_paper_doi 10.1039/c6cp02988d
_journal_volume 18
_journal_year 2016
_chemical_formula_moiety 'C14 H11 F6 N O2'
_chemical_formula_sum 'C14 H11 F6 N O2'
_chemical_formula_weight 339.24
_chemical_name_systematic '1,5-bis(trifluoromethyl)-3-[dimethylaminophenyl] methylene-2,4-pentanedione'
_space_group_IT_number 14
_symmetry_cell_setting monoclinic
_symmetry_space_group_name_Hall '-P 2yn'
_symmetry_space_group_name_H-M 'P 1 21/n 1'
_atom_sites_solution_hydrogens geom
_atom_sites_solution_primary direct
_atom_sites_solution_secondary difmap
_audit_creation_method SHELXL-97
_audit_update_record
;
2015-12-03 deposited with the CCDC.
2016-06-23 downloaded from the CCDC.
;
_cell_angle_alpha 90.00
_cell_angle_beta 111.1830(10)
_cell_angle_gamma 90.00
_cell_formula_units_Z 4
_cell_length_a 8.8400(5)
_cell_length_b 15.0313(9)
_cell_length_c 11.9237(7)
_cell_measurement_reflns_used 5767
_cell_measurement_temperature 296(2)
_cell_measurement_theta_max 22.836
_cell_measurement_theta_min 2.278
_cell_volume 1477.33(15)
_computing_cell_refinement 'SAINT (Bruker, 1997)'
_computing_data_collection 'SMART (Bruker, 1997)'
_computing_data_reduction SAINT
_computing_molecular_graphics 'ORTEP III ( Burnett&Johnson, 1996)'
_computing_publication_material 'SHELXL-97,PARST (Nardelli, 1995)'
_computing_structure_refinement 'SHELXL-97 (Sheldrick, 1997)'
_computing_structure_solution 'SHELXS-97 (Sheldrick, 1990)'
_diffrn_ambient_temperature 296(2)
_diffrn_measured_fraction_theta_full 1.000
_diffrn_measured_fraction_theta_max 1.000
_diffrn_measurement_device_type 'Bruker Apex II CCD area detector'
_diffrn_radiation_monochromator graphite
_diffrn_radiation_source 'fine-focus sealed tube'
_diffrn_radiation_type MoK\a
_diffrn_radiation_wavelength 0.71073
_diffrn_reflns_av_R_equivalents 0.0248
_diffrn_reflns_av_sigmaI/netI 0.0132
_diffrn_reflns_limit_h_max 10
_diffrn_reflns_limit_h_min -10
_diffrn_reflns_limit_k_max 17
_diffrn_reflns_limit_k_min -17
_diffrn_reflns_limit_l_max 13
_diffrn_reflns_limit_l_min -13
_diffrn_reflns_number 18149
_diffrn_reflns_theta_full 24.15
_diffrn_reflns_theta_max 24.15
_diffrn_reflns_theta_min 2.28
_diffrn_standards_decay_% 0.0
_exptl_absorpt_coefficient_mu 0.152
_exptl_absorpt_correction_T_max 0.745
_exptl_absorpt_correction_T_min 0.695
_exptl_absorpt_process_details 'SADABS, Bruker, 1997'
_exptl_crystal_colour 'intense red'
_exptl_crystal_density_diffrn 1.525
_exptl_crystal_density_method 'not measured'
_exptl_crystal_description prism
_exptl_crystal_F_000 688
_exptl_crystal_preparation Luminescent
_exptl_crystal_recrystallization_method 'Re-crystallisation from solvent: dichloromethane/pentane'
_exptl_crystal_size_max 0.35
_exptl_crystal_size_mid 0.24
_exptl_crystal_size_min 0.20
_refine_diff_density_max 0.200
_refine_diff_density_min -0.205
_refine_diff_density_rms 0.039
_refine_ls_extinction_method none
_refine_ls_goodness_of_fit_ref 1.035
_refine_ls_hydrogen_treatment noref
_refine_ls_matrix_type full
_refine_ls_number_parameters 210
_refine_ls_number_reflns 2357
_refine_ls_number_restraints 0
_refine_ls_restrained_S_all 1.035
_refine_ls_R_factor_all 0.0515
_refine_ls_R_factor_gt 0.0420
_refine_ls_shift/su_max 0.000
_refine_ls_shift/su_mean 0.000
_refine_ls_structure_factor_coef Fsqd
_refine_ls_weighting_details 'w=1/[\s^2^(Fo^2^)+(0.0549P)^2^+0.5026P] where P=(Fo^2^+2Fc^2^)/3'
_refine_ls_weighting_scheme calc
_refine_ls_wR_factor_gt 0.1095
_refine_ls_wR_factor_ref 0.1188
_reflns_number_gt 1893
_reflns_number_total 2357
_reflns_threshold_expression >2sigma(I)
_cod_data_source_file c6cp02988d2.cif
_cod_data_source_block 1
_cod_depositor_comments 'Adding full bibliography for 7225657.cif.'
_cod_original_sg_symbol_H-M P21/n
_cod_database_code 7225657

loop_
_symmetry_equiv_pos_as_xyz
'x, y, z'
'-x+1/2, y+1/2, -z+1/2'
'-x, -y, -z'
'x-1/2, -y-1/2, z-1/2'

loop_
_atom_site_label
_atom_site_type_symbol
_atom_site_fract_x
_atom_site_fract_y
_atom_site_fract_z
_atom_site_U_iso_or_equiv
_atom_site_adp_type
_atom_site_occupancy
_atom_site_symmetry_multiplicity
_atom_site_calc_flag
_atom_site_refinement_flags
F1 F 0.22020(18) 0.40547(10) 0.58425(12) 0.0867(4) Uani 1 1 d .
F2 F 0.4707(2) 0.43314(12) 0.65172(15) 0.1129(6) Uani 1 1 d .
F3 F 0.3761(3) 0.32781(12) 0.52502(15) 0.1325(8) Uani 1 1 d .
F4 F 0.1579(2) 0.17716(10) 0.76587(13) 0.0941(5) Uani 1 1 d .
F5 F 0.3434(2) 0.09458(9) 0.88325(17) 0.1148(6) Uani 1 1 d .
F6 F 0.1849(2) 0.16534(11) 0.94965(15) 0.1114(6) Uani 1 1 d .
O1 O 0.4420(2) 0.22741(12) 0.71146(16) 0.0946(6) Uani 1 1 d .
O2 O 0.4876(3) 0.24539(13) 1.01279(16) 0.1003(6) Uani 1 1 d .
N1 N 0.1429(2) 0.56984(13) 1.21333(16) 0.0688(5) Uani 1 1 d .
C1 C 0.3645(3) 0.36684(17) 0.6202(2) 0.0753(6) Uani 1 1 d .
C2 C 0.3927(3) 0.30103(16) 0.7239(2) 0.0680(6) Uani 1 1 d .
C3 C 0.3615(2) 0.32591(13) 0.83038(18) 0.0592(5) Uani 1 1 d .
C4 C 0.3848(3) 0.24922(14) 0.9142(2) 0.0667(6) Uani 1 1 d .
C5 C 0.2664(3) 0.17060(15) 0.8760(2) 0.0747(6) Uani 1 1 d .
C6 C 0.3280(2) 0.41053(13) 0.85643(18) 0.0579(5) Uani 1 1 d .
H6 H 0.3326 0.4528 0.8008 0.069 Uiso 1 1 calc R
C7 C 0.2875(2) 0.44645(13) 0.95258(17) 0.0538(5) Uani 1 1 d .
C8 C 0.2652(3) 0.53853(13) 0.95480(18) 0.0618(5) Uani 1 1 d .
H8 H 0.2819 0.5731 0.8957 0.074 Uiso 1 1 calc R
C9 C 0.2202(3) 0.57971(14) 1.03946(19) 0.0635(5) Uani 1 1 d .
H9 H 0.2085 0.6412 1.0374 0.076 Uiso 1 1 calc R
C10 C 0.1910(2) 0.53062(14) 1.13021(17) 0.0560(5) Uani 1 1 d .
C11 C 0.2127(3) 0.43799(15) 1.12839(19) 0.0694(6) Uani 1 1 d .
H11 H 0.1950 0.4031 1.1869 0.083 Uiso 1 1 calc R
C12 C 0.2588(3) 0.39809(14) 1.04387(19) 0.0682(6) Uani 1 1 d .
H12 H 0.2718 0.3366 1.0463 0.082 Uiso 1 1 calc R
C13 C 0.1246(3) 0.66546(17) 1.2163(2) 0.0892(8) Uani 1 1 d .
H13A H 0.2286 0.6933 1.2357 0.134 Uiso 1 1 calc R
H13B H 0.0799 0.6806 1.2762 0.134 Uiso 1 1 calc R
H13C H 0.0531 0.6858 1.1390 0.134 Uiso 1 1 calc R
C14 C 0.1189(4) 0.5185(2) 1.3088(2) 0.0925(8) Uani 1 1 d .
H14A H 0.0482 0.4692 1.2746 0.139 Uiso 1 1 calc R
H14B H 0.0709 0.5557 1.3525 0.139 Uiso 1 1 calc R
H14C H 0.2216 0.4967 1.3625 0.139 Uiso 1 1 calc R

loop_
_atom_site_aniso_label
_atom_site_aniso_U_11
_atom_site_aniso_U_22
_atom_site_aniso_U_33
_atom_site_aniso_U_23
_atom_site_aniso_U_13
_atom_site_aniso_U_12
F1 0.0931(10) 0.0919(10) 0.0707(8) 0.0057(7) 0.0246(7) -0.0021(8)
F2 0.1044(11) 0.1265(14) 0.1117(12) 0.0134(10) 0.0437(10) -0.0403(10)
F3 0.225(2) 0.1175(14) 0.0938(12) -0.0010(10) 0.1037(14) 0.0239(13)
F4 0.1112(11) 0.0884(10) 0.0760(9) -0.0050(7) 0.0258(8) -0.0157(8)
F5 0.1578(16) 0.0553(8) 0.1418(15) 0.0033(8) 0.0669(13) 0.0230(9)
F6 0.1478(15) 0.1117(13) 0.1044(12) 0.0003(9) 0.0811(12) -0.0099(10)
O1 0.1251(15) 0.0815(12) 0.0984(13) -0.0041(10) 0.0658(12) 0.0245(11)
O2 0.1170(14) 0.0894(13) 0.0692(11) 0.0033(9) 0.0031(11) 0.0297(10)
N1 0.0748(11) 0.0766(12) 0.0599(11) -0.0111(9) 0.0303(9) 0.0012(9)
C1 0.0918(17) 0.0783(15) 0.0700(14) -0.0083(12) 0.0464(13) -0.0053(14)
C2 0.0743(14) 0.0678(14) 0.0697(13) -0.0068(11) 0.0353(11) 0.0048(11)
C3 0.0655(12) 0.0599(12) 0.0542(11) -0.0024(9) 0.0241(10) 0.0039(10)
C4 0.0810(14) 0.0630(13) 0.0560(13) -0.0018(10) 0.0248(12) 0.0202(11)
C5 0.1052(18) 0.0594(13) 0.0672(14) 0.0033(11) 0.0404(14) 0.0125(12)
C6 0.0643(12) 0.0575(12) 0.0544(11) -0.0015(9) 0.0246(9) -0.0044(9)
C7 0.0616(11) 0.0507(11) 0.0502(10) -0.0018(8) 0.0213(9) -0.0022(8)
C8 0.0813(14) 0.0536(11) 0.0563(12) 0.0030(9) 0.0320(11) -0.0026(10)
C9 0.0799(14) 0.0481(11) 0.0643(12) -0.0026(9) 0.0283(11) 0.0019(10)
C10 0.0556(11) 0.0622(12) 0.0482(11) -0.0048(9) 0.0162(9) -0.0011(9)
C11 0.0974(16) 0.0620(13) 0.0589(12) 0.0063(10) 0.0406(12) 0.0016(11)
C12 0.0963(16) 0.0495(11) 0.0657(13) 0.0021(10) 0.0375(12) 0.0026(10)
C13 0.1022(19) 0.0843(17) 0.0889(18) -0.0206(14) 0.0440(15) 0.0117(14)
C14 0.117(2) 0.107(2) 0.0720(16) -0.0084(14) 0.0567(16) -0.0077(16)

loop_
_atom_type_symbol
_atom_type_description
_atom_type_scat_dispersion_real
_atom_type_scat_dispersion_imag
_atom_type_scat_source
C C 0.0033 0.0016 'International Tables Vol C Tables 4.2.6.8 and 6.1.1.4'
H H 0.0000 0.0000 'International Tables Vol C Tables 4.2.6.8 and 6.1.1.4'
N N 0.0061 0.0033 'International Tables Vol C Tables 4.2.6.8 and 6.1.1.4'
O O 0.0106 0.0060 'International Tables Vol C Tables 4.2.6.8 and 6.1.1.4'
F F 0.0171 0.0103 'International Tables Vol C Tables 4.2.6.8 and 6.1.1.4'

loop_
_geom_angle_atom_site_label_1
_geom_angle_atom_site_label_2
_geom_angle_atom_site_label_3
_geom_angle
C10 N1 C13 121.34(19)
C10 N1 C14 121.2(2)
C13 N1 C14 117.30(19)
F3 C1 F1 106.4(2)
F3 C1 F2 108.2(2)
F1 C1 F2 105.2(2)
F3 C1 C2 111.6(2)
F1 C1 C2 113.66(19)
F2 C1 C2 111.4(2)
O1 C2 C3 122.3(2)
O1 C2 C1 116.7(2)
C3 C2 C1 121.1(2)
C6 C3 C2 124.56(19)
C6 C3 C4 123.81(18)
C2 C3 C4 111.42(18)
O2 C4 C3 124.5(2)
O2 C4 C5 116.6(2)
C3 C4 C5 118.85(19)
F5 C5 F4 107.6(2)
F5 C5 F6 107.3(2)
F4 C5 F6 106.9(2)
F5 C5 C4 111.5(2)
F4 C5 C4 114.19(18)
F6 C5 C4 109.01(19)
C3 C6 C7 132.32(19)
C8 C7 C12 115.50(18)
C8 C7 C6 117.90(18)
C12 C7 C6 126.51(18)
C9 C8 C7 123.02(19)
C8 C9 C10 121.03(19)
N1 C10 C11 121.71(19)
N1 C10 C9 122.00(19)
C11 C10 C9 116.28(18)
C12 C11 C10 121.91(19)
C11 C12 C7 122.2(2)

loop_
_geom_bond_atom_site_label_1
_geom_bond_atom_site_label_2
_geom_bond_distance
F1 C1 1.324(3)
F2 C1 1.327(3)
F3 C1 1.314(3)
F4 C5 1.320(3)
F5 C5 1.317(3)
F6 C5 1.324(3)
O1 C2 1.218(3)
O2 C4 1.200(3)
N1 C10 1.347(2)
N1 C13 1.448(3)
N1 C14 1.453(3)
C1 C2 1.532(3)
C2 C3 1.442(3)
C3 C6 1.367(3)
C3 C4 1.490(3)
C4 C5 1.535(3)
C6 C7 1.425(3)
C7 C8 1.400(3)
C7 C12 1.406(3)
C8 C9 1.360(3)
C9 C10 1.408(3)
C10 C11 1.407(3)
C11 C12 1.356(3)
